data_7242982
loop_
_publ_author_name
'Vaganova, Tamara A.'
'Gatilov, Yurij V.'
'Malykhin, Sergey E.'
'Pishchur, Denis P.'
'Sukhov, Maxim'
'Zakharov, Boris A.'
'Boldyreva, Elena V.'
'Malykhin, Evgenij V.'

_publ_section_title
;
 Co-crystals of polyhalogenated diaminobenzonitriles with 18-crown-6:
 effect of fluorine on the stoichiometry and supramolecular structure
;
_journal_issue 27
_journal_name_full CrystEngComm
_journal_page_first 4767
_journal_page_last 4781
_journal_paper_doi 10.1039/D1CE00530H
_journal_volume 23
_journal_year 2021
_chemical_formula_moiety 'C12 H24 O6, C7 H4 Cl F2 N3'
_chemical_formula_sum 'C19 H28 Cl F2 N3 O6'
_chemical_formula_weight 467.89
_chemical_melting_point 381
_chemical_name_systematic
;
2,6-diamino-4-chloro-3,5-difluorobenzonitrile and 18-crown-6, 1:1 co-crystal
;
_space_group_crystal_system triclinic
_space_group_IT_number 2
_space_group_name_Hall '-P 1'
_space_group_name_H-M_alt 'P -1'
_atom_sites_solution_hydrogens mixed
_atom_sites_solution_primary direct
_atom_sites_solution_secondary difmap
_audit_creation_method SHELXL-2018/3
_audit_update_record
;
2021-04-08 deposited with the CCDC.	2021-06-04 downloaded from the CCDC.
;
_cell_angle_alpha 89.928(5)
_cell_angle_beta 89.964(5)
_cell_angle_gamma 75.875(4)
_cell_formula_units_Z 2
_cell_length_a 7.3003(11)
_cell_length_b 9.7706(14)
_cell_length_c 16.622(2)
_cell_measurement_reflns_used 9961
_cell_measurement_temperature 200(2)
_cell_measurement_theta_max 27.10
_cell_measurement_theta_min 2.47
_cell_volume 1149.8(3)
_computing_cell_refinement 'Bruker SAINT'
_computing_data_collection 'Bruker APEX2'
_computing_data_reduction 'Bruker SAINT'
_computing_molecular_graphics 'Bruker SHELXTL'
_computing_publication_material 'Bruker SHELXTL'
_computing_structure_refinement 'SHELXL-2018/3 (Sheldrick, 2018)'
_computing_structure_solution 'SHELXS-97 (Sheldrick, 2008)'
_diffrn_ambient_temperature 200(2)
_diffrn_measured_fraction_theta_full 1.000
_diffrn_measured_fraction_theta_max 0.991
_diffrn_measurement_device_type 'Bruker APEX-II CCD'
_diffrn_measurement_method '\f and \w scans'
_diffrn_radiation_type MoK\a
_diffrn_radiation_wavelength 0.71073
_diffrn_reflns_av_R_equivalents 0.0344
_diffrn_reflns_av_unetI/netI 0.0303
_diffrn_reflns_Laue_measured_fraction_full 1.000
_diffrn_reflns_Laue_measured_fraction_max 0.991
_diffrn_reflns_limit_h_max 9
_diffrn_reflns_limit_h_min -9
_diffrn_reflns_limit_k_max 12
_diffrn_reflns_limit_k_min -12
_diffrn_reflns_limit_l_max 21
_diffrn_reflns_limit_l_min -18
_diffrn_reflns_number 27857
_diffrn_reflns_point_group_measured_fraction_full 1.000
_diffrn_reflns_point_group_measured_fraction_max 0.991
_diffrn_reflns_theta_full 25.242
_diffrn_reflns_theta_max 27.267
_diffrn_reflns_theta_min 1.225
_diffrn_source 'sealed tube'
_exptl_absorpt_coefficient_mu 0.221
_exptl_absorpt_correction_T_max 0.9391
_exptl_absorpt_correction_T_min 0.8606
_exptl_absorpt_correction_type multi-scan
_exptl_absorpt_process_details SADABS-2008/1
_exptl_crystal_colour colourless
_exptl_crystal_density_diffrn 1.351
_exptl_crystal_description prism
_exptl_crystal_F_000 492
_exptl_crystal_size_max 0.43
_exptl_crystal_size_mid 0.24
_exptl_crystal_size_min 0.12
_refine_diff_density_max 0.183
_refine_diff_density_min -0.246
_refine_diff_density_rms 0.037
_refine_ls_extinction_method none
_refine_ls_goodness_of_fit_ref 0.972
_refine_ls_hydrogen_treatment mixed
_refine_ls_matrix_type full
_refine_ls_number_parameters 297
_refine_ls_number_reflns 5134
_refine_ls_number_restraints 4
_refine_ls_restrained_S_all 0.972
_refine_ls_R_factor_all 0.0463
_refine_ls_R_factor_gt 0.0355
_refine_ls_shift/su_max 0.000
_refine_ls_shift/su_mean 0.000
_refine_ls_structure_factor_coef Fsqd
_refine_ls_weighting_details 'w=1/[\s^2^(Fo^2^)+(0.0333P)^2^+0.4093P] where P=(Fo^2^+2Fc^2^)/3'
_refine_ls_weighting_scheme calc
_refine_ls_wR_factor_gt 0.0780
_refine_ls_wR_factor_ref 0.0843
_reflns_Friedel_coverage 0.000
_reflns_number_gt 4394
_reflns_number_total 5134
_reflns_threshold_expression 'I > 2\s(I)'
_cod_data_source_file d1ce00530h2.cif
_cod_data_source_block Dcr-t544
_cod_depositor_comments 'Adding full bibliography for 7242975--7242982.cif.'
_cod_database_code 7242982
_shelx_shelxl_version_number 2018/3
_shelx_space_group_comment
;
The symmetry employed for this shelxl refinement is uniquely defined
by the following loop, which should always be used as a source of
symmetry information in preference to the above space-group names.
They are only intended as comments.
;

loop_
_space_group_symop_operation_xyz
'x, y, z'
'-x, -y, -z'

loop_
_atom_site_label
_atom_site_type_symbol
_atom_site_fract_x
_atom_site_fract_y
_atom_site_fract_z
_atom_site_U_iso_or_equiv
_atom_site_adp_type
_atom_site_occupancy
_atom_site_site_symmetry_order
_atom_site_calc_flag
_atom_site_refinement_flags_posn
_atom_site_refinement_flags_adp
_atom_site_refinement_flags_occupancy
_atom_site_disorder_assembly
_atom_site_disorder_group
O1 O 0.73077(18) -0.46977(16) 0.14999(8) 0.0364(3) Uani 1 1 d . . . . .
Cl1 Cl 0.80852(9) -1.05531(5) -0.24547(5) 0.05540(17) Uani 1 1 d . . . . .
F1 F 0.79435(17) -0.87955(14) -0.10438(7) 0.0419(3) Uani 1 1 d . . . . .
N2 N 0.6950(2) -0.5886(2) -0.10005(11) 0.0307(4) Uani 1 1 d D . . . .
H2A H 0.678(3) -0.630(2) -0.0571(11) 0.028(6) Uiso 1 1 d D . . . .
H2B H 0.605(3) -0.510(2) -0.1029(15) 0.049(7) Uiso 1 1 d D . . . .
C1 C 0.6690(2) -0.58388(17) -0.24629(12) 0.0249(3) Uani 1 1 d . . . . .
O2 O 0.6375(2) -0.70226(15) 0.07469(8) 0.0355(3) Uani 1 1 d . . . . .
F2 F 0.73160(19) -0.86779(14) -0.38775(8) 0.0491(4) Uani 1 1 d . . . . .
N3 N 0.6428(3) -0.5799(2) -0.39308(11) 0.0370(4) Uani 1 1 d D . . . .
H3A H 0.614(3) -0.622(2) -0.4352(12) 0.044(7) Uiso 1 1 d D . . . .
H3B H 0.589(3) -0.4881(18) -0.3955(15) 0.043(7) Uiso 1 1 d D . . . .
C2 C 0.7027(2) -0.6579(2) -0.17212(11) 0.0247(4) Uani 1 1 d . . . . .
O3 O 0.39288(19) -0.76889(17) -0.03896(9) 0.0384(3) Uani 1 1 d . . . . .
N1 N 0.6172(3) -0.31447(19) -0.24388(13) 0.0502(5) Uani 1 1 d . . . . .
C3 C 0.7529(2) -0.8036(2) -0.17452(12) 0.0292(4) Uani 1 1 d . . . . .
O4 O 0.40059(19) -0.27509(16) 0.58946(9) 0.0389(4) Uani 1 1 d . . . . .
C4 C 0.7606(2) -0.87406(18) -0.24614(15) 0.0320(4) Uani 1 1 d . . . . .
O5 O 0.1661(2) -0.46352(18) 0.59619(9) 0.0407(4) Uani 1 1 d . . . . .
C5 C 0.7218(3) -0.7982(2) -0.31766(13) 0.0326(5) Uani 1 1 d . . . . .
O6 O 0.3252(2) -0.73671(18) 0.52882(9) 0.0421(4) Uani 1 1 d . . . . .
C6 C 0.6737(2) -0.6512(2) -0.32095(12) 0.0271(4) Uani 1 1 d . . . . .
C7 C 0.6357(3) -0.43361(19) -0.24561(12) 0.0301(4) Uani 1 1 d . . . . .
C8 C 0.8654(3) -0.5748(3) 0.10991(15) 0.0451(6) Uani 1 1 d . . . . .
H8A H 0.875907 -0.547908 0.052325 0.054 Uiso 1 1 d R U . . .
H8B H 0.995207 -0.581708 0.134225 0.054 Uiso 1 1 d R U . . .
C9 C 0.8095(3) -0.7112(3) 0.11756(14) 0.0442(6) Uani 1 1 d . . . . .
H9A H 0.910274 -0.788800 0.095385 0.053 Uiso 1 1 calc R U . . .
H9B H 0.791954 -0.731695 0.175003 0.053 Uiso 1 1 calc R U . . .
C10 C 0.5828(3) -0.8322(2) 0.07811(13) 0.0400(5) Uani 1 1 d . . . . .
H10A H 0.583198 -0.864478 0.134606 0.048 Uiso 1 1 calc R U . . .
H10B H 0.672926 -0.905258 0.047083 0.048 Uiso 1 1 calc R U . . .
C11 C 0.3891(3) -0.8103(2) 0.04343(13) 0.0400(5) Uani 1 1 d . . . . .
H11A H 0.346345 -0.898748 0.047280 0.048 Uiso 1 1 calc R U . . .
H11B H 0.299516 -0.736128 0.073992 0.048 Uiso 1 1 calc R U . . .
C12 C 0.2113(3) -0.7365(3) -0.07457(15) 0.0437(5) Uani 1 1 d . . . . .
H12A H 0.119401 -0.674752 -0.038302 0.052 Uiso 1 1 calc R U . . .
H12B H 0.169441 -0.824311 -0.083502 0.052 Uiso 1 1 calc R U . . .
C13 C 0.2196(3) -0.6619(2) -0.15448(13) 0.0393(5) Uani 1 1 d . . . . .
H13A H 0.312189 -0.725565 -0.189605 0.047 Uiso 1 1 calc R U . . .
H13B H 0.094446 -0.646371 -0.180699 0.047 Uiso 1 1 calc R U . . .
C14 C 0.2150(3) -0.2379(3) 0.62126(15) 0.0469(6) Uani 1 1 d . . . . .
H14A H 0.124001 -0.199107 0.577943 0.056 Uiso 1 1 calc R U . . .
H14B H 0.205984 -0.164258 0.662953 0.056 Uiso 1 1 calc R U . . .
C15 C 0.1671(3) -0.3658(3) 0.65738(14) 0.0441(6) Uani 1 1 d . . . . .
H15A H 0.261762 -0.407871 0.698717 0.053 Uiso 1 1 calc R U . . .
H15B H 0.041437 -0.338809 0.683439 0.053 Uiso 1 1 calc R U . . .
C16 C 0.1451(3) -0.5940(3) 0.62880(14) 0.0444(6) Uani 1 1 d . . . . .
H16A H 0.026735 -0.578366 0.660364 0.053 Uiso 1 1 calc R U . . .
H16B H 0.252342 -0.634847 0.664883 0.053 Uiso 1 1 calc R U . . .
C17 C 0.1398(3) -0.6915(3) 0.56109(14) 0.0446(5) Uani 1 1 d . . . . .
H17A H 0.095677 -0.773847 0.580338 0.053 Uiso 1 1 calc R U . . .
H17B H 0.051493 -0.642683 0.519085 0.053 Uiso 1 1 calc R U . . .
C18 C 0.3238(3) -0.7950(2) 0.45192(13) 0.0387(5) Uani 1 1 d . . . . .
H18A H 0.250596 -0.723186 0.414539 0.046 Uiso 1 1 calc R U . . .
H18B H 0.263468 -0.875297 0.453950 0.046 Uiso 1 1 calc R U . . .
C19 C 0.5216(3) -0.8440(2) 0.42309(14) 0.0414(5) Uani 1 1 d . . . . .
H19A H 0.597901 -0.908051 0.463394 0.050 Uiso 1 1 calc R U . . .
H19B H 0.524339 -0.896757 0.372124 0.050 Uiso 1 1 calc R U . . .

loop_
_atom_site_aniso_label
_atom_site_aniso_U_11
_atom_site_aniso_U_22
_atom_site_aniso_U_33
_atom_site_aniso_U_23
_atom_site_aniso_U_13
_atom_site_aniso_U_12
O1 0.0242(6) 0.0492(9) 0.0345(8) -0.0045(7) 0.0050(6) -0.0063(6)
Cl1 0.0712(4) 0.0290(2) 0.0603(4) -0.0043(3) -0.0041(4) -0.0013(2)
F1 0.0440(6) 0.0399(7) 0.0382(7) 0.0070(6) 0.0002(6) -0.0036(5)
N2 0.0309(8) 0.0371(10) 0.0243(9) -0.0022(8) 0.0002(7) -0.0088(8)
C1 0.0182(7) 0.0305(8) 0.0275(9) -0.0024(9) -0.0002(7) -0.0087(6)
O2 0.0364(7) 0.0376(8) 0.0313(7) -0.0010(6) -0.0036(6) -0.0070(6)
F2 0.0625(8) 0.0395(8) 0.0399(7) -0.0165(6) -0.0090(6) -0.0019(6)
N3 0.0422(9) 0.0385(11) 0.0275(9) -0.0062(8) -0.0040(8) -0.0041(8)
C2 0.0155(7) 0.0336(11) 0.0265(9) -0.0033(8) 0.0014(7) -0.0089(7)
O3 0.0319(7) 0.0511(9) 0.0327(8) 0.0006(7) 0.0020(6) -0.0111(6)
N1 0.0840(14) 0.0364(10) 0.0345(10) -0.0029(10) -0.0008(11) -0.0228(9)
C3 0.0214(8) 0.0340(11) 0.0308(10) 0.0050(9) -0.0011(7) -0.0041(7)
O4 0.0325(7) 0.0384(8) 0.0441(9) -0.0061(7) 0.0013(6) -0.0052(6)
C4 0.0242(8) 0.0255(8) 0.0445(11) -0.0056(10) 0.0001(9) -0.0026(7)
O5 0.0396(8) 0.0549(10) 0.0301(8) -0.0066(7) -0.0014(6) -0.0163(7)
C5 0.0274(9) 0.0364(12) 0.0326(11) -0.0123(9) -0.0024(8) -0.0051(8)
O6 0.0350(8) 0.0557(10) 0.0372(8) -0.0082(7) -0.0035(6) -0.0140(7)
C6 0.0188(8) 0.0322(11) 0.0300(10) -0.0025(8) -0.0018(7) -0.0055(7)
C7 0.0369(10) 0.0349(10) 0.0205(8) -0.0027(10) -0.0012(8) -0.0126(8)
C8 0.0259(9) 0.0653(17) 0.0423(13) -0.0187(12) 0.0048(9) -0.0075(10)
C9 0.0353(10) 0.0526(15) 0.0364(12) -0.0090(11) -0.0054(9) 0.0057(9)
C10 0.0539(13) 0.0349(12) 0.0286(11) 0.0005(9) -0.0007(10) -0.0057(10)
C11 0.0539(13) 0.0387(13) 0.0310(11) -0.0073(10) 0.0096(10) -0.0186(10)
C12 0.0308(10) 0.0538(14) 0.0485(13) -0.0030(12) 0.0025(9) -0.0144(10)
C13 0.0285(9) 0.0546(14) 0.0376(11) -0.0054(10) -0.0032(8) -0.0153(9)
C14 0.0335(10) 0.0512(15) 0.0506(14) -0.0169(12) 0.0005(10) -0.0003(9)
C15 0.0293(10) 0.0663(16) 0.0358(12) -0.0167(11) 0.0042(9) -0.0098(10)
C16 0.0321(10) 0.0676(16) 0.0372(12) -0.0002(11) 0.0045(9) -0.0191(10)
C17 0.0352(11) 0.0579(15) 0.0457(13) -0.0020(11) -0.0009(10) -0.0211(10)
C18 0.0472(12) 0.0356(12) 0.0374(12) -0.0005(9) -0.0085(10) -0.0177(9)
C19 0.0525(12) 0.0332(12) 0.0389(12) -0.0034(10) -0.0056(10) -0.0110(10)

loop_
_atom_type_symbol
_atom_type_description
_atom_type_scat_dispersion_real
_atom_type_scat_dispersion_imag
_atom_type_scat_source
C C 0.0033 0.0016 'International Tables Vol C Tables 4.2.6.8 and 6.1.1.4'
H H 0.0000 0.0000 'International Tables Vol C Tables 4.2.6.8 and 6.1.1.4'
Cl Cl 0.1484 0.1585 'International Tables Vol C Tables 4.2.6.8 and 6.1.1.4'
F F 0.0171 0.0103 'International Tables Vol C Tables 4.2.6.8 and 6.1.1.4'
N N 0.0061 0.0033 'International Tables Vol C Tables 4.2.6.8 and 6.1.1.4'
O O 0.0106 0.0060 'International Tables Vol C Tables 4.2.6.8 and 6.1.1.4'

loop_
_geom_angle_atom_site_label_1
_geom_angle_atom_site_label_2
_geom_angle_atom_site_label_3
_geom_angle
_geom_angle_site_symmetry_1
_geom_angle_site_symmetry_3
_geom_angle_publ_flag
C8 O1 C13 113.55(16) . 2_645 ?
C2 N2 H2A 119.9(15) . . ?
C2 N2 H2B 108.5(17) . . ?
H2A N2 H2B 107(2) . . ?
C6 C1 C2 123.25(15) . . ?
C6 C1 C7 117.98(17) . . ?
C2 C1 C7 118.73(17) . . ?
C9 O2 C10 111.13(17) . . ?
C6 N3 H3A 119.7(17) . . ?
C6 N3 H3B 121.9(16) . . ?
H3A N3 H3B 110(2) . . ?
N2 C2 C3 120.25(19) . . ?
N2 C2 C1 121.75(17) . . ?
C3 C2 C1 117.94(17) . . ?
C12 O3 C11 112.48(16) . . ?
F1 C3 C4 119.30(18) . . ?
F1 C3 C2 119.91(18) . . ?
C4 C3 C2 120.79(19) . . ?
C14 O4 C19 112.98(17) . 2_646 ?
C3 C4 C5 119.78(16) . . ?
C3 C4 Cl1 119.07(17) . . ?
C5 C4 Cl1 121.09(16) . . ?
C15 O5 C16 110.74(18) . . ?
F2 C5 C4 119.52(18) . . ?
F2 C5 C6 117.2(2) . . ?
C4 C5 C6 123.25(18) . . ?
C18 O6 C17 111.73(15) . . ?
N3 C6 C5 121.59(19) . . ?
N3 C6 C1 123.43(18) . . ?
C5 C6 C1 114.91(18) . . ?
N1 C7 C1 176.9(2) . . ?
O1 C8 C9 108.54(18) . . ?
O1 C8 H8A 110.3 . . ?
C9 C8 H8A 111.7 . . ?
O1 C8 H8B 109.5 . . ?
C9 C8 H8B 111.2 . . ?
H8A C8 H8B 105.5 . . ?
O2 C9 C8 109.38(18) . . ?
O2 C9 H9A 109.8 . . ?
C8 C9 H9A 109.8 . . ?
O2 C9 H9B 109.8 . . ?
C8 C9 H9B 109.8 . . ?
H9A C9 H9B 108.2 . . ?
O2 C10 C11 108.64(18) . . ?
O2 C10 H10A 110.0 . . ?
C11 C10 H10A 110.0 . . ?
O2 C10 H10B 110.0 . . ?
C11 C10 H10B 110.0 . . ?
H10A C10 H10B 108.3 . . ?
O3 C11 C10 109.13(18) . . ?
O3 C11 H11A 109.9 . . ?
C10 C11 H11A 109.9 . . ?
O3 C11 H11B 109.9 . . ?
C10 C11 H11B 109.9 . . ?
H11A C11 H11B 108.3 . . ?
O3 C12 C13 109.12(17) . . ?
O3 C12 H12A 109.9 . . ?
C13 C12 H12A 109.9 . . ?
O3 C12 H12B 109.9 . . ?
C13 C12 H12B 109.9 . . ?
H12A C12 H12B 108.3 . . ?
O1 C13 C12 115.79(18) 2_645 . ?
O1 C13 H13A 108.3 2_645 . ?
C12 C13 H13A 108.3 . . ?
O1 C13 H13B 108.3 2_645 . ?
C12 C13 H13B 108.3 . . ?
H13A C13 H13B 107.4 . . ?
O4 C14 C15 109.72(18) . . ?
O4 C14 H14A 109.7 . . ?
C15 C14 H14A 109.7 . . ?
O4 C14 H14B 109.7 . . ?
C15 C14 H14B 109.7 . . ?
H14A C14 H14B 108.2 . . ?
O5 C15 C14 108.62(19) . . ?
O5 C15 H15A 110.0 . . ?
C14 C15 H15A 110.0 . . ?
O5 C15 H15B 110.0 . . ?
C14 C15 H15B 110.0 . . ?
H15A C15 H15B 108.3 . . ?
O5 C16 C17 108.16(19) . . ?
O5 C16 H16A 110.1 . . ?
C17 C16 H16A 110.1 . . ?
O5 C16 H16B 110.1 . . ?
C17 C16 H16B 110.1 . . ?
H16A C16 H16B 108.4 . . ?
O6 C17 C16 108.34(17) . . ?
O6 C17 H17A 110.0 . . ?
C16 C17 H17A 110.0 . . ?
O6 C17 H17B 110.0 . . ?
C16 C17 H17B 110.0 . . ?
H17A C17 H17B 108.4 . . ?
O6 C18 C19 108.84(17) . . ?
O6 C18 H18A 109.9 . . ?
C19 C18 H18A 109.9 . . ?
O6 C18 H18B 109.9 . . ?
C19 C18 H18B 109.9 . . ?
H18A C18 H18B 108.3 . . ?
O4 C19 C18 109.42(18) 2_646 . ?
O4 C19 H19A 109.8 2_646 . ?
C18 C19 H19A 109.8 . . ?
O4 C19 H19B 109.8 2_646 . ?
C18 C19 H19B 109.8 . . ?
H19A C19 H19B 108.2 . . ?

loop_
_geom_bond_atom_site_label_1
_geom_bond_atom_site_label_2
_geom_bond_distance
_geom_bond_site_symmetry_2
_geom_bond_publ_flag
O1 C8 1.404(2) . ?
O1 C13 1.421(3) 2_645 ?
Cl1 C4 1.7194(18) . ?
F1 C3 1.375(2) . ?
N2 C2 1.371(2) . ?
N2 H2A 0.843(15) . ?
N2 H2B 0.885(16) . ?
C1 C6 1.402(3) . ?
C1 C2 1.420(3) . ?
C1 C7 1.429(2) . ?
O2 C9 1.428(2) . ?
O2 C10 1.422(3) . ?
F2 C5 1.343(2) . ?
N3 C6 1.377(3) . ?
N3 H3A 0.863(16) . ?
N3 H3B 0.887(16) . ?
C2 C3 1.382(3) . ?
O3 C12 1.416(2) . ?
O3 C11 1.430(3) . ?
N1 C7 1.139(2) . ?
C3 C4 1.370(3) . ?
O4 C14 1.417(3) . ?
O4 C19 1.429(3) 2_646 ?
C4 C5 1.392(3) . ?
O5 C15 1.397(3) . ?
O5 C16 1.426(3) . ?
C5 C6 1.394(3) . ?
O6 C18 1.401(3) . ?
O6 C17 1.422(3) . ?
C8 C9 1.491(4) . ?
C8 H8A 1.0003 . ?
C8 H8B 1.0174 . ?
C9 H9A 0.9900 . ?
C9 H9B 0.9900 . ?
C10 C11 1.493(3) . ?
C10 H10A 0.9900 . ?
C10 H10B 0.9900 . ?
C11 H11A 0.9900 . ?
C11 H11B 0.9900 . ?
C12 C13 1.522(3) . ?
C12 H12A 0.9900 . ?
C12 H12B 0.9900 . ?
C13 H13A 0.9900 . ?
C13 H13B 0.9900 . ?
C14 C15 1.502(4) . ?
C14 H14A 0.9900 . ?
C14 H14B 0.9900 . ?
C15 H15A 0.9900 . ?
C15 H15B 0.9900 . ?
C16 C17 1.482(3) . ?
C16 H16A 0.9900 . ?
C16 H16B 0.9900 . ?
C17 H17A 0.9900 . ?
C17 H17B 0.9900 . ?
C18 C19 1.485(3) . ?
C18 H18A 0.9900 . ?
C18 H18B 0.9900 . ?
C19 H19A 0.9900 . ?
C19 H19B 0.9900 . ?
